data_7100316
loop_
_publ_author_name
P.Bailey
B.C.A.Richard
'Ian D.Collier'
'George L.Kellett'
D.Meredith
'Keith M.Morgan'
'Rachel Pettecrew'
'Richard A.Price'
'Robin G.Pritcharda'

_publ_section_title
;
Conformational and spacial preferences for substrates
of PepT1
;
_journal_name_full 'Chemical Communications'
_journal_paper_doi 10.1039/b510697d
_journal_year 2005
_chemical_formula_moiety 'C16 H28 N2 O5'
_chemical_formula_sum 'C16 H28 N2 O5'
_chemical_formula_weight 328.4
_space_group_IT_number 19
_space_group_name_Hall 'P 2ac 2ab'
_space_group_name_H-M_alt 'P 21 21 21'
_symmetry_cell_setting orthorhombic
_symmetry_Int_Tables_number 19
_symmetry_space_group_name_Hall 'P 2ac 2ab'
_symmetry_space_group_name_H-M 'P 21 21 21'
_cell_angle_alpha 90
_cell_angle_beta 90
_cell_angle_gamma 90
_cell_formula_units_Z 4
_cell_length_a 5.90450(10)
_cell_length_b 16.7946(4)
_cell_length_c 18.1015(6)
_cell_measurement_temperature 150(2)
_cell_measurement_wavelength 0.71073
_cell_volume 1795.01(8)
_diffrn_ambient_temperature 150(2)
_exptl_crystal_density_diffrn 1.215
_cod_database_code 7100316

loop_
_symmetry_equiv_pos_as_xyz
'x, y, z'
'-x+1/2, -y, z+1/2'
'x+1/2, -y+1/2, -z'
'-x, y+1/2, -z+1/2'

loop_
_atom_site_label
_atom_site_type_symbol
_atom_site_fract_x
_atom_site_fract_y
_atom_site_fract_z
_atom_site_U_iso_or_equiv
_atom_site_adp_type
_atom_site_occupancy
_atom_site_symmetry_multiplicity
_atom_site_calc_flag
_atom_site_refinement_flags
_atom_site_disorder_assembly
_atom_site_disorder_group
C2 C 0.6700(2) 0.79771(8) 0.56168(7) 0.0174(3) Uani 1 1 d . . .
C3 C 0.6527(2) 0.88067(8) 0.52831(8) 0.0208(3) Uani 1 1 d . . .
C4 C 0.7056(3) 0.93468(9) 0.59374(9) 0.0298(4) Uani 1 1 d . . .
C5 C 0.8755(3) 0.88498(8) 0.63720(9) 0.0267(3) Uani 1 1 d . . .
C6 C 0.8627(2) 0.73559(8) 0.66736(7) 0.0215(3) Uani 1 1 d . . .
C7 C 1.1199(3) 0.72678(10) 0.67162(9) 0.0301(3) Uani 1 1 d . . .
C8 C 0.7566(2) 0.74157(8) 0.74423(8) 0.0224(3) Uani 1 1 d . . .
C9 C 0.7375(2) 0.66648(9) 0.86142(8) 0.0254(3) Uani 1 1 d . . .
C10 C 0.4810(3) 0.66882(12) 0.86763(10) 0.0353(4) Uani 1 1 d . . .
C11 C 0.8528(3) 0.72939(10) 0.90827(9) 0.0317(4) Uani 1 1 d . . .
C12 C 0.8261(3) 0.58394(10) 0.87885(10) 0.0356(4) Uani 1 1 d . . .
C13 C 0.4001(2) 0.96000(8) 0.45372(7) 0.0193(3) Uani 1 1 d . . .
C14 C 0.1409(2) 1.01843(8) 0.36258(7) 0.0220(3) Uani 1 1 d . . .
C15 C -0.0571(3) 0.98152(10) 0.32161(9) 0.0299(3) Uani 1 1 d . . .
C16 C 0.0657(3) 1.08811(10) 0.40946(9) 0.0304(4) Uani 1 1 d . . .
C17 C 0.3273(3) 1.04101(11) 0.30885(9) 0.0311(4) Uani 1 1 d . . .
N1 N 0.79444(19) 0.80363(6) 0.62366(6) 0.0195(2) Uani 1 1 d . . .
N2 N 0.43501(19) 0.89231(7) 0.49300(6) 0.0212(3) Uani 1 1 d . . .
O2 O 0.58714(15) 0.73666(5) 0.53574(5) 0.0215(2) Uani 1 1 d . . .
O8 O 0.64332(19) 0.79655(6) 0.76578(6) 0.0329(3) Uani 1 1 d . . .
O9 O 0.80809(16) 0.67615(6) 0.78305(5) 0.0243(2) Uani 1 1 d . . .
O13 O 0.52038(15) 1.01841(5) 0.45739(6) 0.0255(2) Uani 1 1 d . . .
O14 O 0.21413(16) 0.95206(5) 0.41089(5) 0.0233(2) Uani 1 1 d . . .
H2 H 0.343(3) 0.8513(9) 0.4862(8) 0.022(4) Uiso 1 1 d . . .
H3 H 0.773(3) 0.8860(8) 0.4910(8) 0.019(4) Uiso 1 1 d . . .
H4A H 0.564(3) 0.9400(9) 0.6242(9) 0.033(4) Uiso 1 1 d . . .
H4B H 0.763(3) 0.9879(12) 0.5791(10) 0.048(5) Uiso 1 1 d . . .
H5A H 0.871(3) 0.8975(9) 0.6917(10) 0.030(4) Uiso 1 1 d . . .
H5B H 1.034(3) 0.8921(9) 0.6175(9) 0.034(4) Uiso 1 1 d . . .
H6 H 0.791(2) 0.6858(9) 0.6431(8) 0.022(4) Uiso 1 1 d . . .
H7A H 1.194(3) 0.7714(11) 0.6997(10) 0.039(5) Uiso 1 1 d . . .
H7B H 1.161(3) 0.6756(11) 0.6975(10) 0.046(5) Uiso 1 1 d . . .
H7C H 1.186(3) 0.7227(11) 0.6221(12) 0.049(5) Uiso 1 1 d . . .
H10A H 0.411(4) 0.6275(12) 0.8333(11) 0.055(6) Uiso 1 1 d . . .
H10B H 0.421(3) 0.7214(12) 0.8588(11) 0.051(5) Uiso 1 1 d . . .
H10C H 0.452(4) 0.6531(12) 0.9179(12) 0.058(6) Uiso 1 1 d . . .
H11A H 0.799(3) 0.7841(11) 0.8959(10) 0.038(5) Uiso 1 1 d . . .
H11B H 1.028(3) 0.7270(10) 0.9026(10) 0.045(5) Uiso 1 1 d . . .
H11C H 0.815(3) 0.7214(9) 0.9597(11) 0.038(4) Uiso 1 1 d . . .
H12A H 0.751(3) 0.5433(10) 0.8435(11) 0.044(5) Uiso 1 1 d . . .
H12B H 0.992(3) 0.5829(10) 0.8715(10) 0.043(5) Uiso 1 1 d . . .
H12C H 0.791(3) 0.5722(10) 0.9316(10) 0.039(5) Uiso 1 1 d . . .
H15A H -0.176(3) 0.9672(10) 0.3555(10) 0.039(5) Uiso 1 1 d . . .
H15B H -0.006(3) 0.9338(11) 0.2911(10) 0.040(5) Uiso 1 1 d . . .
H15C H -0.120(3) 1.0208(10) 0.2861(9) 0.034(4) Uiso 1 1 d . . .
H16A H -0.052(4) 1.0705(11) 0.4452(11) 0.055(6) Uiso 1 1 d . . .
H16B H 0.196(3) 1.1113(9) 0.4380(9) 0.033(4) Uiso 1 1 d . . .
H16C H -0.008(3) 1.1265(12) 0.3763(11) 0.054(5) Uiso 1 1 d . . .
H17A H 0.384(3) 0.9934(11) 0.2823(10) 0.047(5) Uiso 1 1 d . . .
H17B H 0.266(3) 1.0769(10) 0.2699(11) 0.043(5) Uiso 1 1 d . . .
H17C H 0.454(3) 1.0690(9) 0.3318(9) 0.031(4) Uiso 1 1 d . . .

loop_
_atom_site_aniso_label
_atom_site_aniso_U_11
_atom_site_aniso_U_22
_atom_site_aniso_U_33
_atom_site_aniso_U_23
_atom_site_aniso_U_13
_atom_site_aniso_U_12
C2 0.0156(6) 0.0191(7) 0.0173(7) 0.0016(5) 0.0020(5) 0.0014(5)
C3 0.0205(7) 0.0190(7) 0.0230(7) 0.0022(6) -0.0047(5) -0.0005(5)
C4 0.0389(9) 0.0173(8) 0.0331(9) -0.0007(6) -0.0147(7) -0.0008(6)
C5 0.0319(8) 0.0195(7) 0.0287(8) -0.0013(6) -0.0114(6) -0.0022(6)
C6 0.0249(7) 0.0209(7) 0.0187(7) 0.0019(6) -0.0024(5) 0.0053(5)
C7 0.0265(8) 0.0376(10) 0.0262(8) 0.0070(7) 0.0023(6) 0.0102(6)
C8 0.0213(7) 0.0237(7) 0.0224(7) 0.0009(6) -0.0026(5) 0.0029(6)
C9 0.0282(7) 0.0306(8) 0.0174(7) 0.0043(6) 0.0031(6) 0.0039(6)
C10 0.0291(8) 0.0441(10) 0.0327(10) 0.0030(9) 0.0070(7) -0.0007(7)
C11 0.0351(9) 0.0355(9) 0.0244(8) 0.0008(7) -0.0024(7) 0.0023(7)
C12 0.0481(11) 0.0337(9) 0.0251(9) 0.0096(7) 0.0053(7) 0.0080(7)
C13 0.0183(6) 0.0209(7) 0.0188(6) 0.0002(6) -0.0010(5) 0.0026(5)
C14 0.0230(7) 0.0221(7) 0.0208(7) 0.0059(6) -0.0034(5) 0.0056(5)
C15 0.0264(8) 0.0365(8) 0.0268(8) 0.0030(8) -0.0066(6) 0.0039(7)
C16 0.0346(9) 0.0272(8) 0.0293(8) 0.0023(7) -0.0034(7) 0.0107(7)
C17 0.0295(8) 0.0392(9) 0.0246(8) 0.0069(8) 0.0007(6) 0.0004(7)
N1 0.0242(6) 0.0162(5) 0.0179(6) 0.0004(5) -0.0040(4) 0.0005(4)
N2 0.0205(6) 0.0163(6) 0.0268(6) 0.0027(5) -0.0065(5) -0.0016(5)
O2 0.0227(5) 0.0171(5) 0.0246(5) -0.0013(4) -0.0040(4) 0.0000(4)
O8 0.0410(6) 0.0313(6) 0.0262(6) 0.0026(5) 0.0047(5) 0.0169(5)
O9 0.0299(5) 0.0244(5) 0.0188(5) 0.0042(4) 0.0032(4) 0.0075(4)
O13 0.0255(5) 0.0208(5) 0.0304(6) 0.0048(4) -0.0054(4) -0.0042(4)
O14 0.0229(5) 0.0201(5) 0.0269(5) 0.0051(4) -0.0087(4) 0.0007(4)

loop_
_geom_bond_atom_site_label_1
_geom_bond_atom_site_label_2
_geom_bond_distance
_geom_bond_site_symmetry_2
_geom_bond_publ_flag
C2 O2 1.2291(15) . ?
C2 N1 1.3450(17) . ?
C2 C3 1.5221(19) . ?
C3 N2 1.4488(17) . ?
C3 C4 1.524(2) . ?
C3 H3 0.985(15) . ?
C4 C5 1.524(2) . ?
C4 H4A 1.008(18) . ?
C4 H4B 0.99(2) . ?
C5 N1 1.4683(18) . ?
C5 H5A 1.009(17) . ?
C5 H5B 1.008(18) . ?
C6 N1 1.4472(17) . ?
C6 C7 1.527(2) . ?
C6 C8 1.5294(19) . ?
C6 H6 1.035(15) . ?
C7 H7A 1.007(18) . ?
C7 H7B 1.01(2) . ?
C7 H7C 0.98(2) . ?
C8 O8 1.2050(16) . ?
C8 O9 1.3392(16) . ?
C9 O9 1.4873(17) . ?
C9 C12 1.515(2) . ?
C9 C11 1.516(2) . ?
C9 C10 1.519(2) . ?
C10 H10A 1.02(2) . ?
C10 H10B 0.96(2) . ?
C10 H10C 0.96(2) . ?
C11 H11A 0.997(18) . ?
C11 H11B 1.04(2) . ?
C11 H11C 0.967(19) . ?
C12 H12A 1.037(19) . ?
C12 H12B 0.99(2) . ?
C12 H12C 0.996(19) . ?
C13 O13 1.2129(15) . ?
C13 O14 1.3507(16) . ?
C13 N2 1.3565(17) . ?
C14 O14 1.4812(16) . ?
C14 C16 1.512(2) . ?
C14 C17 1.517(2) . ?
C14 C15 1.517(2) . ?
C15 H15A 0.963(19) . ?
C15 H15B 1.020(18) . ?
C15 H15C 0.993(18) . ?
C16 H16A 1.00(2) . ?
C16 H16B 1.003(18) . ?
C16 H16C 0.98(2) . ?
C17 H17A 0.992(19) . ?
C17 H17B 0.996(19) . ?
C17 H17C 0.978(18) . ?
N2 H2 0.884(16) . ?

loop_
_cod_related_entry_id
_cod_related_entry_database
_cod_related_entry_code
1 ChemSpider 21198433
